data_7218386
loop_
_publ_author_name
'Qian, Zhiwei'
'Yang, Anjiang'
'Yu, Ting'
'Ma, Lanping'
'Wang, Xin'
'Zhang, Yongliang'
'Shen, Jingkang'
'Meng, Tao'

_publ_section_title
;
 An efficient synthesis of novel dibenzoxdiazepine-fused heterocycles
 through multicomponent reaction
;
_journal_name_full 'RSC Adv.'
_journal_paper_doi 10.1039/C4RA09196E
_journal_year 2014
_chemical_formula_sum 'C21 H15 N3 O2'
_chemical_formula_weight 341.36
_chemical_name_systematic
; 
 ? 
;
_space_group_IT_number 61
_symmetry_space_group_name_Hall '-P 2ac 2ab'
_symmetry_space_group_name_H-M 'P b c a'
_atom_sites_solution_hydrogens geom
_atom_sites_solution_primary direct
_atom_sites_solution_secondary difmap
_audit_creation_method SHELXL-97
_cell_angle_alpha 90.00
_cell_angle_beta 90.00
_cell_angle_gamma 90.00
_cell_formula_units_Z 8
_cell_length_a 8.4445(6)
_cell_length_b 19.2694(14)
_cell_length_c 20.5785(16)
_cell_measurement_temperature 296(2)
_cell_volume 3348.5(4)
_computing_structure_refinement 'SHELXL-97 (Sheldrick, 2008)'
_computing_structure_solution 'SHELXS-97 (Sheldrick, 2008)'
_diffrn_ambient_temperature 296(2)
_diffrn_measured_fraction_theta_full 1.000
_diffrn_measured_fraction_theta_max 1.000
_diffrn_radiation_monochromator graphite
_diffrn_radiation_source 'fine-focus sealed tube'
_diffrn_radiation_type MoK\a
_diffrn_radiation_wavelength 0.71073
_diffrn_reflns_av_R_equivalents 0.0288
_diffrn_reflns_av_sigmaI/netI 0.0189
_diffrn_reflns_limit_h_max 10
_diffrn_reflns_limit_h_min -10
_diffrn_reflns_limit_k_max 21
_diffrn_reflns_limit_k_min -22
_diffrn_reflns_limit_l_max 20
_diffrn_reflns_limit_l_min -24
_diffrn_reflns_number 21740
_diffrn_reflns_theta_full 24.99
_diffrn_reflns_theta_max 24.99
_diffrn_reflns_theta_min 1.98
_exptl_absorpt_coefficient_mu 0.090
_exptl_absorpt_correction_T_max 0.9911
_exptl_absorpt_correction_T_min 0.9736
_exptl_crystal_density_diffrn 1.354
_exptl_crystal_density_method 'not measured'
_exptl_crystal_F_000 1424
_exptl_crystal_size_max 0.30
_exptl_crystal_size_mid 0.15
_exptl_crystal_size_min 0.10
_refine_diff_density_max 0.166
_refine_diff_density_min -0.160
_refine_diff_density_rms 0.034
_refine_ls_extinction_method none
_refine_ls_goodness_of_fit_ref 1.570
_refine_ls_hydrogen_treatment mixed
_refine_ls_matrix_type full
_refine_ls_number_parameters 236
_refine_ls_number_reflns 2933
_refine_ls_number_restraints 0
_refine_ls_restrained_S_all 1.570
_refine_ls_R_factor_all 0.0521
_refine_ls_R_factor_gt 0.0406
_refine_ls_shift/su_max 0.000
_refine_ls_shift/su_mean 0.000
_refine_ls_structure_factor_coef Fsqd
_refine_ls_weighting_details 'calc w=1/[\s^2^(Fo^2^)+(0.0516P)^2^+0.0000P] where P=(Fo^2^+2Fc^2^)/3'
_refine_ls_weighting_scheme calc
_refine_ls_wR_factor_gt 0.1161
_refine_ls_wR_factor_ref 0.1213
_reflns_number_gt 2391
_reflns_number_total 2933
_reflns_threshold_expression >2sigma(I)
_cod_data_source_file c4ra09196e2.cif
_cod_data_source_block mo_2013421_0m
_cod_original_sg_symbol_H-M Pbca
_cod_database_code 7218386

loop_
_symmetry_equiv_pos_as_xyz
'x, y, z'
'x+1/2, -y+1/2, -z'
'-x, y+1/2, -z+1/2'
'-x+1/2, -y, z+1/2'
'-x, -y, -z'
'-x-1/2, y-1/2, z'
'x, -y-1/2, z-1/2'
'x-1/2, y, -z-1/2'

loop_
_atom_site_label
_atom_site_type_symbol
_atom_site_fract_x
_atom_site_fract_y
_atom_site_fract_z
_atom_site_U_iso_or_equiv
_atom_site_adp_type
_atom_site_occupancy
_atom_site_symmetry_multiplicity
_atom_site_calc_flag
_atom_site_refinement_flags
O1 O 0.08738(15) 0.09371(6) 0.97500(6) 0.0614(4) Uani 1 1 d .
O2 O 0.07908(12) 0.23079(6) 0.83056(6) 0.0522(3) Uani 1 1 d .
N1 N 0.23541(14) 0.11899(7) 0.88737(6) 0.0396(3) Uani 1 1 d .
N2 N 0.22748(13) 0.14812(7) 0.77283(6) 0.0402(3) Uani 1 1 d .
N3 N 0.38539(15) 0.06747(8) 0.72833(7) 0.0476(4) Uani 1 1 d .
C1 C 0.3096(2) 0.32231(10) 0.95362(11) 0.0653(5) Uani 1 1 d .
H1 H 0.3265 0.3675 0.9679 0.078 Uiso 1 1 calc R
C2 C 0.3813(2) 0.26797(10) 0.98521(9) 0.0594(5) Uani 1 1 d .
H15 H 0.4462 0.2766 1.0208 0.071 Uiso 1 1 calc R
C3 C 0.3578(2) 0.20066(9) 0.96449(8) 0.0487(4) Uani 1 1 d .
H3 H 0.4067 0.1640 0.9860 0.058 Uiso 1 1 calc R
C4 C 0.26122(17) 0.18788(8) 0.91153(8) 0.0402(4) Uani 1 1 d .
C5 C 0.28338(17) 0.10670(8) 0.82304(7) 0.0381(4) Uani 1 1 d .
C9 C 0.38304(17) 0.05902(8) 0.79448(8) 0.0411(4) Uani 1 1 d .
C16 C 0.48255(17) 0.00563(8) 0.82528(9) 0.0441(4) Uani 1 1 d .
C21 C 0.5340(2) -0.05097(9) 0.78922(10) 0.0566(5) Uani 1 1 d .
H10 H 0.4997 -0.0565 0.7466 0.068 Uiso 1 1 calc R
C20 C 0.6360(2) -0.09922(10) 0.81636(13) 0.0707(6) Uani 1 1 d .
H9 H 0.6690 -0.1372 0.7920 0.085 Uiso 1 1 calc R
C19 C 0.6887(2) -0.09128(11) 0.87902(13) 0.0728(6) Uani 1 1 d .
H2 H 0.7587 -0.1234 0.8968 0.087 Uiso 1 1 calc R
C14 C 0.13730(16) 0.07453(8) 0.92287(8) 0.0397(4) Uani 1 1 d .
C15 C 0.1020(2) 0.00526(8) 0.89475(8) 0.0500(5) Uani 1 1 d .
H4 H 0.0391 -0.0210 0.9248 0.075 Uiso 1 1 calc R
H5 H 0.1994 -0.0189 0.8865 0.075 Uiso 1 1 calc R
H6 H 0.0448 0.0109 0.8548 0.075 Uiso 1 1 calc R
C10 C 0.29272(19) 0.12123(9) 0.71570(8) 0.0447(4) Uani 1 1 d .
C18 C 0.6383(2) -0.03627(12) 0.91516(11) 0.0693(6) Uani 1 1 d .
H7 H 0.6727 -0.0312 0.9578 0.083 Uiso 1 1 calc R
C17 C 0.5357(2) 0.01220(10) 0.88854(9) 0.0561(5) Uani 1 1 d .
H8 H 0.5022 0.0496 0.9136 0.067 Uiso 1 1 calc R
C11 C 0.2546(2) 0.15421(11) 0.65651(9) 0.0577(5) Uani 1 1 d .
H11 H 0.2951 0.1374 0.6175 0.069 Uiso 1 1 calc R
C12 C 0.1590(2) 0.21037(11) 0.65684(10) 0.0645(6) Uani 1 1 d .
H12 H 0.1314 0.2313 0.6177 0.077 Uiso 1 1 calc R
C13 C 0.1004(2) 0.23782(10) 0.71561(10) 0.0572(5) Uani 1 1 d .
H14 H 0.0372 0.2773 0.7151 0.069 Uiso 1 1 calc R
C6 C 0.13574(17) 0.20696(9) 0.77255(9) 0.0452(4) Uani 1 1 d .
C7 C 0.18862(18) 0.24321(8) 0.88060(8) 0.0429(4) Uani 1 1 d .
C8 C 0.2127(2) 0.31029(9) 0.90093(10) 0.0577(5) Uani 1 1 d .
H13 H 0.1642 0.3471 0.8794 0.069 Uiso 1 1 calc R

loop_
_atom_site_aniso_label
_atom_site_aniso_U_11
_atom_site_aniso_U_22
_atom_site_aniso_U_33
_atom_site_aniso_U_23
_atom_site_aniso_U_13
_atom_site_aniso_U_12
O1 0.0730(8) 0.0548(8) 0.0562(8) 0.0019(6) 0.0221(7) -0.0046(6)
O2 0.0399(6) 0.0523(7) 0.0644(8) -0.0012(6) -0.0097(6) 0.0028(5)
N1 0.0441(7) 0.0348(7) 0.0400(8) 0.0018(6) 0.0058(6) -0.0035(6)
N2 0.0361(7) 0.0412(8) 0.0433(8) 0.0052(6) -0.0044(6) -0.0086(6)
N3 0.0480(8) 0.0523(9) 0.0423(9) -0.0001(7) 0.0019(6) -0.0089(7)
C1 0.0824(12) 0.0432(11) 0.0704(14) -0.0064(10) -0.0100(11) -0.0101(10)
C2 0.0694(12) 0.0569(13) 0.0519(12) -0.0035(9) -0.0121(9) -0.0102(9)
C3 0.0559(9) 0.0468(11) 0.0434(10) 0.0032(8) -0.0003(8) -0.0003(8)
C4 0.0411(8) 0.0367(9) 0.0428(10) -0.0001(7) 0.0064(7) -0.0045(7)
C5 0.0383(8) 0.0387(9) 0.0373(9) 0.0040(7) -0.0014(6) -0.0052(7)
C9 0.0409(8) 0.0419(9) 0.0404(10) 0.0003(7) 0.0024(7) -0.0074(7)
C16 0.0400(8) 0.0408(9) 0.0516(11) 0.0029(8) 0.0045(7) -0.0044(7)
C21 0.0594(10) 0.0466(11) 0.0637(12) -0.0016(9) 0.0083(9) -0.0016(9)
C20 0.0671(12) 0.0465(12) 0.0986(18) 0.0018(12) 0.0150(12) 0.0081(9)
C19 0.0545(11) 0.0587(14) 0.105(2) 0.0216(13) 0.0031(12) 0.0115(10)
C14 0.0378(8) 0.0395(9) 0.0419(10) 0.0109(7) 0.0016(7) 0.0025(7)
C15 0.0554(10) 0.0407(10) 0.0538(11) 0.0095(8) -0.0006(8) -0.0080(8)
C10 0.0430(8) 0.0520(11) 0.0392(10) 0.0026(8) -0.0031(7) -0.0160(8)
C18 0.0615(12) 0.0726(14) 0.0736(15) 0.0136(12) -0.0121(10) 0.0079(10)
C17 0.0556(10) 0.0560(11) 0.0568(12) 0.0006(9) -0.0031(9) 0.0060(9)
C11 0.0591(11) 0.0707(14) 0.0432(11) 0.0084(9) -0.0091(9) -0.0205(10)
C12 0.0676(12) 0.0714(14) 0.0545(13) 0.0203(10) -0.0241(10) -0.0214(11)
C13 0.0514(10) 0.0543(12) 0.0657(14) 0.0159(10) -0.0199(9) -0.0079(8)
C6 0.0372(8) 0.0426(10) 0.0557(12) 0.0049(8) -0.0088(8) -0.0077(7)
C7 0.0388(8) 0.0406(10) 0.0494(10) 0.0016(8) -0.0022(7) -0.0028(7)
C8 0.0648(11) 0.0398(11) 0.0684(13) 0.0041(9) -0.0079(10) -0.0006(8)

loop_
_atom_type_symbol
_atom_type_description
_atom_type_scat_dispersion_real
_atom_type_scat_dispersion_imag
_atom_type_scat_source
C C 0.0033 0.0016 'International Tables Vol C Tables 4.2.6.8 and 6.1.1.4'
H H 0.0000 0.0000 'International Tables Vol C Tables 4.2.6.8 and 6.1.1.4'
N N 0.0061 0.0033 'International Tables Vol C Tables 4.2.6.8 and 6.1.1.4'
O O 0.0106 0.0060 'International Tables Vol C Tables 4.2.6.8 and 6.1.1.4'

loop_
_geom_angle_atom_site_label_1
_geom_angle_atom_site_label_2
_geom_angle_atom_site_label_3
_geom_angle
C6 O2 C7 117.86(12)
C14 N1 C5 124.07(13)
C14 N1 C4 118.43(13)
C5 N1 C4 116.04(12)
C6 N2 C5 132.04(14)
C6 N2 C10 121.65(13)
C5 N2 C10 106.19(13)
C10 N3 C9 106.22(13)
C2 C1 C8 120.41(18)
C2 C1 H1 119.8
C8 C1 H1 119.8
C1 C2 C3 120.46(17)
C1 C2 H15 119.8
C3 C2 H15 119.8
C2 C3 C4 119.71(16)
C2 C3 H3 120.1
C4 C3 H3 120.1
C7 C4 C3 119.09(15)
C7 C4 N1 119.08(14)
C3 C4 N1 121.83(14)
C9 C5 N2 105.88(13)
C9 C5 N1 133.69(14)
N2 C5 N1 120.42(14)
N3 C9 C5 110.68(14)
N3 C9 C16 120.15(14)
C5 C9 C16 129.14(15)
C17 C16 C21 118.25(16)
C17 C16 C9 121.78(15)
C21 C16 C9 119.83(17)
C20 C21 C16 120.4(2)
C20 C21 H10 119.8
C16 C21 H10 119.8
C19 C20 C21 120.4(2)
C19 C20 H9 119.8
C21 C20 H9 119.8
C18 C19 C20 119.86(19)
C18 C19 H2 120.1
C20 C19 H2 120.1
O1 C14 N1 118.84(15)
O1 C14 C15 123.37(15)
N1 C14 C15 117.78(14)
C14 C15 H4 109.5
C14 C15 H5 109.5
H4 C15 H5 109.5
C14 C15 H6 109.5
H4 C15 H6 109.5
H5 C15 H6 109.5
N3 C10 N2 110.96(14)
N3 C10 C11 131.05(17)
N2 C10 C11 117.98(17)
C19 C18 C17 120.2(2)
C19 C18 H7 119.9
C17 C18 H7 119.9
C18 C17 C16 120.86(18)
C18 C17 H8 119.6
C16 C17 H8 119.6
C12 C11 C10 119.54(18)
C12 C11 H11 120.2
C10 C11 H11 120.2
C11 C12 C13 121.00(17)
C11 C12 H12 119.5
C13 C12 H12 119.5
C6 C13 C12 120.17(19)
C6 C13 H14 119.9
C12 C13 H14 119.9
C13 C6 O2 122.28(17)
C13 C6 N2 119.55(17)
O2 C6 N2 118.14(14)
C8 C7 C4 121.26(16)
C8 C7 O2 118.74(14)
C4 C7 O2 119.83(14)
C7 C8 C1 119.06(17)
C7 C8 H13 120.5
C1 C8 H13 120.5

loop_
_geom_bond_atom_site_label_1
_geom_bond_atom_site_label_2
_geom_bond_distance
O1 C14 1.2105(19)
O2 C6 1.366(2)
O2 C7 1.4048(19)
N1 C14 1.3980(19)
N1 C5 1.404(2)
N1 C4 1.434(2)
N2 C6 1.373(2)
N2 C5 1.3883(19)
N2 C10 1.398(2)
N3 C10 1.324(2)
N3 C9 1.371(2)
C1 C2 1.373(3)
C1 C8 1.378(3)
C1 H1 0.9300
C2 C3 1.380(3)
C2 H15 0.9300
C3 C4 1.383(2)
C3 H3 0.9300
C4 C7 1.385(2)
C5 C9 1.378(2)
C9 C16 1.472(2)
C16 C17 1.383(2)
C16 C21 1.389(2)
C21 C20 1.385(3)
C21 H10 0.9300
C20 C19 1.373(3)
C20 H9 0.9300
C19 C18 1.363(3)
C19 H2 0.9300
C14 C15 1.485(2)
C15 H4 0.9600
C15 H5 0.9600
C15 H6 0.9600
C10 C11 1.411(2)
C18 C17 1.386(3)
C18 H7 0.9300
C17 H8 0.9300
C11 C12 1.350(3)
C11 H11 0.9300
C12 C13 1.410(3)
C12 H12 0.9300
C13 C6 1.347(2)
C13 H14 0.9300
C7 C8 1.374(2)
C8 H13 0.9300

loop_
_geom_torsion_atom_site_label_1
_geom_torsion_atom_site_label_2
_geom_torsion_atom_site_label_3
_geom_torsion_atom_site_label_4
_geom_torsion
C8 C1 C2 C3 0.2(3)
C1 C2 C3 C4 0.0(3)
C2 C3 C4 C7 -0.6(2)
C2 C3 C4 N1 178.81(16)
C14 N1 C4 C7 -106.49(16)
C5 N1 C4 C7 60.30(19)
C14 N1 C4 C3 74.13(19)
C5 N1 C4 C3 -119.07(16)
C6 N2 C5 C9 -173.87(14)
C10 N2 C5 C9 2.15(15)
C6 N2 C5 N1 5.8(2)
C10 N2 C5 N1 -178.16(12)
C14 N1 C5 C9 -69.4(2)
C4 N1 C5 C9 124.63(17)
C14 N1 C5 N2 111.01(16)
C4 N1 C5 N2 -54.96(19)
C10 N3 C9 C5 2.05(17)
C10 N3 C9 C16 -176.33(13)
N2 C5 C9 N3 -2.65(16)
N1 C5 C9 N3 177.72(15)
N2 C5 C9 C16 175.55(14)
N1 C5 C9 C16 -4.1(3)
N3 C9 C16 C17 152.93(16)
C5 C9 C16 C17 -25.1(2)
N3 C9 C16 C21 -22.8(2)
C5 C9 C16 C21 159.15(16)
C17 C16 C21 C20 -0.1(2)
C9 C16 C21 C20 175.81(15)
C16 C21 C20 C19 -0.7(3)
C21 C20 C19 C18 1.2(3)
C5 N1 C14 O1 -171.19(14)
C4 N1 C14 O1 -5.5(2)
C5 N1 C14 C15 9.8(2)
C4 N1 C14 C15 175.50(13)
C9 N3 C10 N2 -0.62(16)
C9 N3 C10 C11 178.15(16)
C6 N2 C10 N3 175.55(12)
C5 N2 C10 N3 -0.98(16)
C6 N2 C10 C11 -3.4(2)
C5 N2 C10 C11 -179.93(13)
C20 C19 C18 C17 -0.9(3)
C19 C18 C17 C16 0.2(3)
C21 C16 C17 C18 0.3(3)
C9 C16 C17 C18 -175.49(15)
N3 C10 C11 C12 -178.03(16)
N2 C10 C11 C12 0.7(2)
C10 C11 C12 C13 1.9(3)
C11 C12 C13 C6 -1.9(3)
C12 C13 C6 O2 -178.63(14)
C12 C13 C6 N2 -0.8(2)
C7 O2 C6 C13 -127.84(16)
C7 O2 C6 N2 54.34(18)
C5 N2 C6 C13 179.00(14)
C10 N2 C6 C13 3.5(2)
C5 N2 C6 O2 -3.1(2)
C10 N2 C6 O2 -178.63(12)
C3 C4 C7 C8 1.0(2)
N1 C4 C7 C8 -178.42(15)
C3 C4 C7 O2 -174.26(14)
N1 C4 C7 O2 6.4(2)
C6 O2 C7 C8 113.26(18)
C6 O2 C7 C4 -71.39(19)
C4 C7 C8 C1 -0.8(3)
O2 C7 C8 C1 174.51(17)
C2 C1 C8 C7 0.2(3)
